data_7711608
loop_
_publ_author_name
'Yoshigoe, Yusuke'
'Hashizume, Keiichiro'
'Saito, Shinichi'

_publ_section_title
;
 Synthesis and stereochemistry of chiral aza-boraspirobifluorenes with
 tetrahedral boron-stereogenic centers
;
_journal_name_full 'Dalton Transactions'
_journal_paper_doi 10.1039/D2DT03303H
_journal_year 2022
_chemical_formula_moiety 'C24 H15 B F3 N'
_chemical_formula_sum 'C24 H15 B F3 N'
_chemical_formula_weight 385.18
_space_group_crystal_system orthorhombic
_space_group_IT_number 19
_space_group_name_Hall 'P 2ac 2ab'
_space_group_name_H-M_alt 'P 21 21 21'
_atom_sites_solution_hydrogens geom
_atom_sites_solution_primary dual
_audit_creation_date 2021-10-06
_audit_creation_method
;
Olex2 1.3
(compiled 2020.11.12 svn.r5f609507 for OlexSys, GUI svn.r6408)
;
_audit_update_record
;
2022-08-23 deposited with the CCDC.	2022-10-27 downloaded from the CCDC.
;
_cell_angle_alpha 90
_cell_angle_beta 90
_cell_angle_gamma 90
_cell_formula_units_Z 4
_cell_length_a 9.1093(2)
_cell_length_b 11.4141(3)
_cell_length_c 17.6390(4)
_cell_measurement_reflns_used 9883
_cell_measurement_temperature 273(2)
_cell_measurement_theta_max 30.97
_cell_measurement_theta_min 2.52
_cell_volume 1834.01(8)
_computing_cell_refinement 'SAINT V8.40A (Bruker, 2019)'
_computing_data_reduction 'SAINT V8.40A (Bruker, 2019)'
_computing_molecular_graphics 'Olex2 1.3 (Dolomanov et al., 2009)'
_computing_publication_material 'Olex2 1.3 (Dolomanov et al., 2009)'
_computing_structure_refinement 'SHELXL 2018/3 (Sheldrick, 2015)'
_computing_structure_solution 'SHELXT 2014/5 (Sheldrick, 2014)'
_diffrn_ambient_temperature 273.15
_diffrn_detector_area_resol_mean 8
_diffrn_measured_fraction_theta_full 1.000
_diffrn_measured_fraction_theta_max 0.899
_diffrn_measurement_device_type 'Bruker SMART APEX CCD area detector'
_diffrn_measurement_method '\w and \f scans'
_diffrn_radiation_monochromator graphite
_diffrn_radiation_type MoK\a
_diffrn_radiation_wavelength 0.71073
_diffrn_reflns_av_R_equivalents 0.0712
_diffrn_reflns_av_unetI/netI 0.0461
_diffrn_reflns_Laue_measured_fraction_full 1.000
_diffrn_reflns_Laue_measured_fraction_max 0.899
_diffrn_reflns_limit_h_max 12
_diffrn_reflns_limit_h_min -12
_diffrn_reflns_limit_k_max 15
_diffrn_reflns_limit_k_min -16
_diffrn_reflns_limit_l_max 24
_diffrn_reflns_limit_l_min -24
_diffrn_reflns_number 36578
_diffrn_reflns_point_group_measured_fraction_full 1.000
_diffrn_reflns_point_group_measured_fraction_max 0.856
_diffrn_reflns_theta_full 25.242
_diffrn_reflns_theta_max 31.435
_diffrn_reflns_theta_min 2.125
_diffrn_source 'sealed tube'
_diffrn_source_current 1.4
_diffrn_source_power 0.07
_diffrn_source_voltage 50.0
_diffrn_standards_number 0
_exptl_absorpt_coefficient_mu 0.102
_exptl_absorpt_correction_T_max 0.7462
_exptl_absorpt_correction_T_min 0.7072
_exptl_absorpt_correction_type none
_exptl_absorpt_process_details
;
SADABS-2016/2 (Bruker,2016/2) was used for absorption correction.
wR2(int) was 0.1081 before and 0.0664 after correction.
The Ratio of minimum to maximum transmission is 0.9477.
The \l/2 correction factor is Not present.
;
_exptl_crystal_colour colourless
_exptl_crystal_colour_primary colourless
_exptl_crystal_density_diffrn 1.395
_exptl_crystal_description block
_exptl_crystal_F_000 792
_exptl_crystal_size_max 0.488
_exptl_crystal_size_mid 0.278
_exptl_crystal_size_min 0.246
_refine_diff_density_max 0.291
_refine_diff_density_min -0.258
_refine_diff_density_rms 0.050
_refine_ls_abs_structure_details
;
 Flack x determined using 1729 quotients [(I+)-(I-)]/[(I+)+(I-)]
 (Parsons, Flack and Wagner, Acta Cryst. B69 (2013) 249-259).
;
_refine_ls_abs_structure_Flack -0.3(2)
_refine_ls_extinction_coef 0.0067(18)
_refine_ls_extinction_expression Fc^*^=kFc[1+0.001xFc^2^\l^3^/sin(2\q)]^-1/4^
_refine_ls_extinction_method 'SHELXL-2018/3 (Sheldrick 2018)'
_refine_ls_goodness_of_fit_ref 1.042
_refine_ls_hydrogen_treatment constr
_refine_ls_matrix_type full
_refine_ls_number_parameters 263
_refine_ls_number_reflns 5201
_refine_ls_number_restraints 0
_refine_ls_restrained_S_all 1.042
_refine_ls_R_factor_all 0.0460
_refine_ls_R_factor_gt 0.0366
_refine_ls_shift/su_max 0.000
_refine_ls_shift/su_mean 0.000
_refine_ls_structure_factor_coef Fsqd
_refine_ls_weighting_details 'w=1/[\s^2^(Fo^2^)+(0.0367P)^2^+0.4887P] where P=(Fo^2^+2Fc^2^)/3'
_refine_ls_weighting_scheme calc
_refine_ls_wR_factor_gt 0.0872
_refine_ls_wR_factor_ref 0.0896
_reflns_Friedel_coverage 0.692
_reflns_Friedel_fraction_full 1.000
_reflns_Friedel_fraction_max 0.801
_reflns_number_gt 4630
_reflns_number_total 5201
_reflns_threshold_expression 'I > 2\s(I)'
_cod_data_source_file d2dt03303h2.cif
_cod_data_source_block 211006_ysg_hashizume_01_0m_a
_cod_database_code 7711608
_shelx_shelxl_version_number 2018/3
_shelx_space_group_comment
;
The symmetry employed for this shelxl refinement is uniquely defined
by the following loop, which should always be used as a source of
symmetry information in preference to the above space-group names.
They are only intended as comments.
;
_shelx_estimated_absorpt_t_max 0.975
_shelx_estimated_absorpt_t_min 0.952
_olex2_refinement_description
;
1. Fixed Uiso
 At 1.2 times of:
  All C(H) groups
2.a Aromatic/amide H refined with riding coordinates:
 C3(H3), C6(H6), C7(H7), C8(H8), C9(H9), C12(H12), C13(H13), C14(H14),
 C15(H15), C17(H17), C18(H18), C20(H20), C21(H21), C22(H22), C23(H23)
;
_olex2_submission_special_instructions 'No special instructions were received'

loop_
_space_group_symop_operation_xyz
'x, y, z'
'x+1/2, -y+1/2, -z'
'-x, y+1/2, -z+1/2'
'-x+1/2, -y, z+1/2'

loop_
_atom_site_label
_atom_site_type_symbol
_atom_site_fract_x
_atom_site_fract_y
_atom_site_fract_z
_atom_site_U_iso_or_equiv
_atom_site_adp_type
_atom_site_occupancy
_atom_site_site_symmetry_order
_atom_site_calc_flag
_atom_site_refinement_flags_posn
_atom_site_refinement_flags_adp
_atom_site_refinement_flags_occupancy
_atom_site_disorder_assembly
_atom_site_disorder_group
F1 F 0.8137(2) 0.02536(10) 0.47871(8) 0.0464(4) Uani 1 1 d . . . . .
F2 F 0.62357(15) 0.12676(16) 0.50433(9) 0.0548(5) Uani 1 1 d . . . . .
F3 F 0.83580(18) 0.18553(11) 0.53897(7) 0.0431(4) Uani 1 1 d . . . . .
N1 N 0.45088(16) 0.46566(13) 0.30056(8) 0.0173(3) Uani 1 1 d . . . . .
C1 C 0.7625(2) 0.13547(16) 0.48184(12) 0.0248(4) Uani 1 1 d . . . . .
C2 C 0.7785(2) 0.20032(15) 0.40884(11) 0.0212(4) Uani 1 1 d . . . . .
C3 C 0.6945(2) 0.30139(15) 0.39649(10) 0.0195(3) Uani 1 1 d . . . . .
H3 H 0.630367 0.327610 0.433835 0.023 Uiso 1 1 calc R U . . .
C4 C 0.70659(19) 0.36234(14) 0.32899(10) 0.0172(3) Uani 1 1 d . . . . .
C5 C 0.3850(2) 0.55110(14) 0.34214(10) 0.0169(3) Uani 1 1 d . . . . .
C6 C 0.2346(2) 0.54983(16) 0.35370(10) 0.0205(4) Uani 1 1 d . . . . .
H6 H 0.189627 0.608126 0.382303 0.025 Uiso 1 1 calc R U . . .
C7 C 0.1523(2) 0.46054(17) 0.32204(11) 0.0236(4) Uani 1 1 d . . . . .
H7 H 0.051379 0.457691 0.329849 0.028 Uiso 1 1 calc R U . . .
C8 C 0.8766(2) 0.16057(15) 0.35417(12) 0.0232(4) Uani 1 1 d . . . . .
H8 H 0.933134 0.094169 0.363221 0.028 Uiso 1 1 calc R U . . .
C9 C 0.8898(2) 0.22049(15) 0.28609(11) 0.0211(4) Uani 1 1 d . . . . .
H9 H 0.954920 0.194201 0.249221 0.025 Uiso 1 1 calc R U . . .
C10 C 0.80505(19) 0.32029(14) 0.27307(10) 0.0175(3) Uani 1 1 d . . . . .
C11 C 0.6902(2) 0.48202(14) 0.21213(10) 0.0182(3) Uani 1 1 d . . . . .
C12 C 0.6580(2) 0.55224(15) 0.15008(11) 0.0223(4) Uani 1 1 d . . . . .
H12 H 0.589167 0.611998 0.154552 0.027 Uiso 1 1 calc R U . . .
C13 C 0.7291(2) 0.53328(17) 0.08073(11) 0.0255(4) Uani 1 1 d . . . . .
H13 H 0.704833 0.579070 0.038964 0.031 Uiso 1 1 calc R U . . .
C14 C 0.8353(2) 0.44693(16) 0.07375(11) 0.0245(4) Uani 1 1 d . . . . .
H14 H 0.883295 0.436456 0.027711 0.029 Uiso 1 1 calc R U . . .
C15 C 0.87039(19) 0.37596(16) 0.13512(10) 0.0206(3) Uani 1 1 d . . . . .
H15 H 0.942428 0.318623 0.130720 0.025 Uiso 1 1 calc R U . . .
C16 C 0.79576(19) 0.39206(14) 0.20360(10) 0.0179(3) Uani 1 1 d . . . . .
C17 C 0.3706(2) 0.38008(16) 0.26866(10) 0.0217(4) Uani 1 1 d . . . . .
H17 H 0.416986 0.323271 0.239428 0.026 Uiso 1 1 calc R U . . .
C18 C 0.2208(2) 0.37512(17) 0.27853(11) 0.0257(4) Uani 1 1 d . . . . .
H18 H 0.166286 0.315366 0.256371 0.031 Uiso 1 1 calc R U . . .
C19 C 0.49657(18) 0.63293(14) 0.37048(9) 0.0161(3) Uani 1 1 d . . . . .
C20 C 0.4720(2) 0.73421(15) 0.41313(10) 0.0192(3) Uani 1 1 d . . . . .
H20 H 0.377333 0.756976 0.426267 0.023 Uiso 1 1 calc R U . . .
C21 C 0.5927(2) 0.79985(16) 0.43532(11) 0.0213(4) Uani 1 1 d . . . . .
H21 H 0.579366 0.867983 0.463396 0.026 Uiso 1 1 calc R U . . .
C22 C 0.7340(2) 0.76409(15) 0.41570(11) 0.0211(4) Uani 1 1 d . . . . .
H22 H 0.814312 0.808362 0.431217 0.025 Uiso 1 1 calc R U . . .
C23 C 0.7565(2) 0.66272(14) 0.37307(11) 0.0195(4) Uani 1 1 d . . . . .
H23 H 0.851573 0.639602 0.360940 0.023 Uiso 1 1 calc R U . . .
C24 C 0.63753(19) 0.59570(14) 0.34849(10) 0.0167(3) Uani 1 1 d . . . . .
B1 B 0.6260(2) 0.47919(16) 0.29794(11) 0.0176(4) Uani 1 1 d . . . . .

loop_
_atom_site_aniso_label
_atom_site_aniso_U_11
_atom_site_aniso_U_22
_atom_site_aniso_U_33
_atom_site_aniso_U_23
_atom_site_aniso_U_13
_atom_site_aniso_U_12
F1 0.0839(11) 0.0185(5) 0.0367(7) 0.0063(5) 0.0056(8) 0.0078(7)
F2 0.0299(7) 0.0833(11) 0.0512(9) 0.0412(9) 0.0027(6) 0.0014(8)
F3 0.0704(10) 0.0326(6) 0.0264(7) 0.0054(5) -0.0167(7) -0.0149(7)
N1 0.0183(7) 0.0174(7) 0.0163(7) -0.0009(6) 0.0002(5) 0.0004(5)
C1 0.0281(10) 0.0198(8) 0.0264(10) 0.0020(7) -0.0046(7) -0.0006(7)
C2 0.0227(9) 0.0174(7) 0.0234(9) 0.0014(7) -0.0046(7) -0.0033(7)
C3 0.0207(8) 0.0186(7) 0.0193(8) -0.0016(6) -0.0009(7) -0.0016(7)
C4 0.0163(8) 0.0162(7) 0.0192(8) -0.0015(6) -0.0014(6) -0.0018(6)
C5 0.0201(8) 0.0153(7) 0.0154(8) 0.0024(6) -0.0015(6) 0.0014(6)
C6 0.0214(9) 0.0205(8) 0.0195(9) -0.0001(7) -0.0005(7) 0.0027(7)
C7 0.0179(9) 0.0273(9) 0.0255(9) 0.0004(8) -0.0004(7) -0.0011(7)
C8 0.0232(9) 0.0172(8) 0.0292(10) -0.0017(7) -0.0039(8) 0.0026(7)
C9 0.0187(8) 0.0200(8) 0.0247(9) -0.0040(7) 0.0008(7) 0.0010(6)
C10 0.0154(8) 0.0161(7) 0.0209(9) -0.0035(6) -0.0007(6) -0.0017(6)
C11 0.0189(8) 0.0162(7) 0.0195(8) -0.0022(6) 0.0007(7) -0.0023(6)
C12 0.0267(9) 0.0181(7) 0.0222(9) 0.0008(7) 0.0021(7) 0.0002(7)
C13 0.0334(11) 0.0233(8) 0.0197(9) 0.0028(7) 0.0011(7) -0.0046(8)
C14 0.0268(10) 0.0266(9) 0.0199(9) -0.0042(7) 0.0069(7) -0.0091(8)
C15 0.0181(8) 0.0206(8) 0.0230(9) -0.0053(7) 0.0036(7) -0.0027(7)
C16 0.0160(8) 0.0183(7) 0.0194(8) -0.0032(6) -0.0002(6) -0.0030(6)
C17 0.0241(9) 0.0208(8) 0.0203(9) -0.0049(7) 0.0009(7) -0.0020(7)
C18 0.0245(10) 0.0269(9) 0.0257(10) -0.0055(8) -0.0017(7) -0.0049(7)
C19 0.0193(8) 0.0143(7) 0.0147(8) 0.0010(6) -0.0006(6) 0.0018(6)
C20 0.0207(9) 0.0193(8) 0.0177(8) -0.0001(6) 0.0009(6) 0.0049(6)
C21 0.0283(10) 0.0165(7) 0.0190(9) -0.0032(7) -0.0014(7) 0.0011(7)
C22 0.0248(9) 0.0184(7) 0.0203(9) -0.0008(7) -0.0021(7) -0.0042(7)
C23 0.0187(8) 0.0190(8) 0.0207(9) 0.0009(7) 0.0018(7) -0.0001(6)
C24 0.0199(8) 0.0149(7) 0.0154(8) 0.0020(6) 0.0010(6) 0.0016(6)
B1 0.0188(9) 0.0167(8) 0.0173(9) -0.0014(7) 0.0017(7) 0.0017(7)

loop_
_atom_type_symbol
_atom_type_description
_atom_type_scat_dispersion_real
_atom_type_scat_dispersion_imag
_atom_type_scat_source
C C 0.0033 0.0016 'International Tables Vol C Tables 4.2.6.8 and 6.1.1.4'
H H 0.0000 0.0000 'International Tables Vol C Tables 4.2.6.8 and 6.1.1.4'
B B 0.0013 0.0007 'International Tables Vol C Tables 4.2.6.8 and 6.1.1.4'
F F 0.0171 0.0103 'International Tables Vol C Tables 4.2.6.8 and 6.1.1.4'
N N 0.0061 0.0033 'International Tables Vol C Tables 4.2.6.8 and 6.1.1.4'

loop_
_exptl_crystal_face_index_h
_exptl_crystal_face_index_k
_exptl_crystal_face_index_l
_exptl_crystal_face_perp_dist
-1.00 1.00 0.00 0.1180
1.00 -1.00 0.00 0.1940
-1.00 0.00 1.00 0.0430
-1.00 -1.00 1.00 0.1140
1.00 0.00 -1.00 0.1840
0.00 -1.00 0.00 0.2380
0.00 1.00 0.00 0.1300
0.00 -1.00 -1.00 0.2360
0.00 0.00 -1.00 0.1390
-1.00 -1.00 -1.00 0.1610
1.00 0.00 1.00 0.0870
-1.00 0.00 -1.00 0.1330
-1.00 1.00 -1.00 0.1390
1.00 1.00 0.00 0.0770
1.00 -1.00 -1.00 0.2090
0.00 0.00 1.00 0.1080

loop_
_geom_angle_atom_site_label_1
_geom_angle_atom_site_label_2
_geom_angle_atom_site_label_3
_geom_angle
_geom_angle_site_symmetry_1
_geom_angle_site_symmetry_3
_geom_angle_publ_flag
C5 N1 B1 112.69(14) . . ?
C17 N1 C5 120.45(16) . . ?
C17 N1 B1 126.83(15) . . ?
F1 C1 C2 113.27(17) . . ?
F2 C1 F1 105.86(17) . . ?
F2 C1 F3 106.41(18) . . ?
F2 C1 C2 112.80(16) . . ?
F3 C1 F1 104.92(16) . . ?
F3 C1 C2 112.91(16) . . ?
C3 C2 C1 119.28(18) . . ?
C8 C2 C1 119.95(17) . . ?
C8 C2 C3 120.77(17) . . ?
C2 C3 H3 119.9 . . ?
C4 C3 C2 120.29(17) . . ?
C4 C3 H3 119.9 . . ?
C3 C4 C10 118.63(16) . . ?
C3 C4 B1 132.05(16) . . ?
C10 C4 B1 109.32(15) . . ?
N1 C5 C6 120.57(16) . . ?
N1 C5 C19 109.52(15) . . ?
C6 C5 C19 129.89(16) . . ?
C5 C6 H6 120.5 . . ?
C7 C6 C5 118.97(17) . . ?
C7 C6 H6 120.5 . . ?
C6 C7 H7 120.1 . . ?
C6 C7 C18 119.78(17) . . ?
C18 C7 H7 120.1 . . ?
C2 C8 H8 120.2 . . ?
C9 C8 C2 119.66(16) . . ?
C9 C8 H8 120.2 . . ?
C8 C9 H9 120.1 . . ?
C8 C9 C10 119.82(17) . . ?
C10 C9 H9 120.1 . . ?
C4 C10 C16 110.71(15) . . ?
C9 C10 C4 120.81(17) . . ?
C9 C10 C16 128.42(16) . . ?
C12 C11 C16 118.60(16) . . ?
C12 C11 B1 132.14(16) . . ?
C16 C11 B1 109.24(15) . . ?
C11 C12 H12 119.9 . . ?
C11 C12 C13 120.12(17) . . ?
C13 C12 H12 119.9 . . ?
C12 C13 H13 119.7 . . ?
C14 C13 C12 120.66(18) . . ?
C14 C13 H13 119.7 . . ?
C13 C14 H14 119.8 . . ?
C13 C14 C15 120.38(17) . . ?
C15 C14 H14 119.8 . . ?
C14 C15 H15 120.5 . . ?
C14 C15 C16 118.99(17) . . ?
C16 C15 H15 120.5 . . ?
C11 C16 C10 110.70(15) . . ?
C15 C16 C10 128.04(16) . . ?
C15 C16 C11 121.18(17) . . ?
N1 C17 H17 119.5 . . ?
N1 C17 C18 121.09(18) . . ?
C18 C17 H17 119.5 . . ?
C7 C18 H18 120.4 . . ?
C17 C18 C7 119.12(18) . . ?
C17 C18 H18 120.4 . . ?
C20 C19 C5 126.78(16) . . ?
C20 C19 C24 122.98(16) . . ?
C24 C19 C5 110.24(15) . . ?
C19 C20 H20 120.9 . . ?
C21 C20 C19 118.15(16) . . ?
C21 C20 H20 120.9 . . ?
C20 C21 H21 119.9 . . ?
C20 C21 C22 120.26(16) . . ?
C22 C21 H21 119.9 . . ?
C21 C22 H22 119.6 . . ?
C21 C22 C23 120.82(17) . . ?
C23 C22 H22 119.6 . . ?
C22 C23 H23 119.7 . . ?
C22 C23 C24 120.53(17) . . ?
C24 C23 H23 119.7 . . ?
C19 C24 B1 110.10(15) . . ?
C23 C24 C19 117.23(15) . . ?
C23 C24 B1 132.67(16) . . ?
N1 B1 C4 111.25(14) . . ?
N1 B1 C11 112.78(15) . . ?
N1 B1 C24 97.42(13) . . ?
C4 B1 C11 99.71(13) . . ?
C24 B1 C4 117.73(15) . . ?
C24 B1 C11 118.56(14) . . ?

loop_
_geom_bond_atom_site_label_1
_geom_bond_atom_site_label_2
_geom_bond_distance
_geom_bond_site_symmetry_2
_geom_bond_publ_flag
F1 C1 1.342(2) . ?
F2 C1 1.330(2) . ?
F3 C1 1.337(2) . ?
N1 C5 1.360(2) . ?
N1 C17 1.344(2) . ?
N1 B1 1.603(2) . ?
C1 C2 1.492(3) . ?
C2 C3 1.401(3) . ?
C2 C8 1.391(3) . ?
C3 H3 0.9300 . ?
C3 C4 1.383(2) . ?
C4 C10 1.417(2) . ?
C4 B1 1.618(3) . ?
C5 C6 1.385(2) . ?
C5 C19 1.468(2) . ?
C6 H6 0.9300 . ?
C6 C7 1.383(3) . ?
C7 H7 0.9300 . ?
C7 C18 1.389(3) . ?
C8 H8 0.9300 . ?
C8 C9 1.387(3) . ?
C9 H9 0.9300 . ?
C9 C10 1.395(2) . ?
C10 C16 1.476(2) . ?
C11 C12 1.388(3) . ?
C11 C16 1.415(2) . ?
C11 B1 1.623(3) . ?
C12 H12 0.9300 . ?
C12 C13 1.401(3) . ?
C13 H13 0.9300 . ?
C13 C14 1.386(3) . ?
C14 H14 0.9300 . ?
C14 C15 1.389(3) . ?
C15 H15 0.9300 . ?
C15 C16 1.398(2) . ?
C17 H17 0.9300 . ?
C17 C18 1.376(3) . ?
C18 H18 0.9300 . ?
C19 C20 1.397(2) . ?
C19 C24 1.407(2) . ?
C20 H20 0.9300 . ?
C20 C21 1.387(3) . ?
C21 H21 0.9300 . ?
C21 C22 1.394(3) . ?
C22 H22 0.9300 . ?
C22 C23 1.395(2) . ?
C23 H23 0.9300 . ?
C23 C24 1.396(2) . ?
C24 B1 1.605(2) . ?

loop_
_geom_torsion_atom_site_label_1
_geom_torsion_atom_site_label_2
_geom_torsion_atom_site_label_3
_geom_torsion_atom_site_label_4
_geom_torsion
_geom_torsion_site_symmetry_1
_geom_torsion_site_symmetry_2
_geom_torsion_site_symmetry_3
_geom_torsion_site_symmetry_4
_geom_torsion_publ_flag
F1 C1 C2 C3 161.84(17) . . . . ?
F1 C1 C2 C8 -18.5(3) . . . . ?
F2 C1 C2 C3 41.6(2) . . . . ?
F2 C1 C2 C8 -138.7(2) . . . . ?
F3 C1 C2 C3 -79.1(2) . . . . ?
F3 C1 C2 C8 100.6(2) . . . . ?
N1 C5 C6 C7 -0.2(3) . . . . ?
N1 C5 C19 C20 177.67(16) . . . . ?
N1 C5 C19 C24 -2.2(2) . . . . ?
N1 C17 C18 C7 0.2(3) . . . . ?
C1 C2 C3 C4 -179.43(16) . . . . ?
C1 C2 C8 C9 179.26(17) . . . . ?
C2 C3 C4 C10 0.1(3) . . . . ?
C2 C3 C4 B1 179.67(17) . . . . ?
C2 C8 C9 C10 0.2(3) . . . . ?
C3 C2 C8 C9 -1.1(3) . . . . ?
C3 C4 C10 C9 -0.9(3) . . . . ?
C3 C4 C10 C16 176.38(15) . . . . ?
C3 C4 B1 N1 -55.2(2) . . . . ?
C3 C4 B1 C11 -174.40(18) . . . . ?
C3 C4 B1 C24 56.0(3) . . . . ?
C4 C10 C16 C11 -0.5(2) . . . . ?
C4 C10 C16 C15 -177.17(17) . . . . ?
C5 N1 C17 C18 -1.5(3) . . . . ?
C5 N1 B1 C4 123.06(15) . . . . ?
C5 N1 B1 C11 -125.87(15) . . . . ?
C5 N1 B1 C24 -0.58(18) . . . . ?
C5 C6 C7 C18 -0.9(3) . . . . ?
C5 C19 C20 C21 179.37(17) . . . . ?
C5 C19 C24 C23 -178.16(15) . . . . ?
C5 C19 C24 B1 1.81(19) . . . . ?
C6 C5 C19 C20 -4.1(3) . . . . ?
C6 C5 C19 C24 176.04(18) . . . . ?
C6 C7 C18 C17 1.0(3) . . . . ?
C8 C2 C3 C4 0.9(3) . . . . ?
C8 C9 C10 C4 0.8(3) . . . . ?
C8 C9 C10 C16 -176.02(17) . . . . ?
C9 C10 C16 C11 176.52(17) . . . . ?
C9 C10 C16 C15 -0.1(3) . . . . ?
C10 C4 B1 N1 124.43(15) . . . . ?
C10 C4 B1 C11 5.22(18) . . . . ?
C10 C4 B1 C24 -124.42(17) . . . . ?
C11 C12 C13 C14 -2.0(3) . . . . ?
C12 C11 C16 C10 -174.78(15) . . . . ?
C12 C11 C16 C15 2.1(3) . . . . ?
C12 C11 B1 N1 55.1(2) . . . . ?
C12 C11 B1 C4 173.15(18) . . . . ?
C12 C11 B1 C24 -57.8(3) . . . . ?
C12 C13 C14 C15 1.5(3) . . . . ?
C13 C14 C15 C16 0.8(3) . . . . ?
C14 C15 C16 C10 173.70(17) . . . . ?
C14 C15 C16 C11 -2.6(3) . . . . ?
C16 C11 C12 C13 0.2(3) . . . . ?
C16 C11 B1 N1 -123.61(16) . . . . ?
C16 C11 B1 C4 -5.54(17) . . . . ?
C16 C11 B1 C24 123.55(17) . . . . ?
C17 N1 C5 C6 1.5(3) . . . . ?
C17 N1 C5 C19 179.90(15) . . . . ?
C17 N1 B1 C4 -55.0(2) . . . . ?
C17 N1 B1 C11 56.1(2) . . . . ?
C17 N1 B1 C24 -178.66(16) . . . . ?
C19 C5 C6 C7 -178.34(17) . . . . ?
C19 C20 C21 C22 -0.5(3) . . . . ?
C19 C24 B1 N1 -0.78(17) . . . . ?
C19 C24 B1 C4 -119.55(17) . . . . ?
C19 C24 B1 C11 120.25(17) . . . . ?
C20 C19 C24 C23 1.9(2) . . . . ?
C20 C19 C24 B1 -178.08(16) . . . . ?
C20 C21 C22 C23 0.5(3) . . . . ?
C21 C22 C23 C24 0.7(3) . . . . ?
C22 C23 C24 C19 -1.9(3) . . . . ?
C22 C23 C24 B1 178.15(18) . . . . ?
C23 C24 B1 N1 179.19(18) . . . . ?
C23 C24 B1 C4 60.4(3) . . . . ?
C23 C24 B1 C11 -59.8(3) . . . . ?
C24 C19 C20 C21 -0.8(3) . . . . ?
B1 N1 C5 C6 -176.76(16) . . . . ?
B1 N1 C5 C19 1.69(19) . . . . ?
B1 N1 C17 C18 176.49(18) . . . . ?
B1 C4 C10 C9 179.39(15) . . . . ?
B1 C4 C10 C16 -3.29(19) . . . . ?
B1 C11 C12 C13 -178.40(17) . . . . ?
B1 C11 C16 C10 4.12(19) . . . . ?
B1 C11 C16 C15 -178.99(15) . . . . ?
